data_7214381
loop_
_publ_author_name
'Sun, Yan-Qiong'
'Liu, Qi'
'Zhou, Liang-Liang'
'Chen, Yi-Ping'

_publ_section_title
;
 Ln--Cd heterometal organic--inorganic hybrid materials based on diverse
 Ln--Cd oxo-cluster chains: syntheses, structures and visible luminescence
;
_journal_issue 19
_journal_name_full CrystEngComm
_journal_page_first 3986
_journal_paper_doi 10.1039/c3ce42278j
_journal_volume 16
_journal_year 2014
_chemical_formula_moiety 'C15 H14 Cd N2 O12 S Sm,1(O)'
_chemical_formula_sum 'C15 H14 Cd N2 O13 S Sm'
_chemical_formula_weight 725.09
_chemical_name_systematic
; 
 ? 
;
_space_group_IT_number 2
_symmetry_cell_setting triclinic
_symmetry_space_group_name_Hall '-P 1'
_symmetry_space_group_name_H-M 'P -1'
_atom_sites_solution_hydrogens geom
_atom_sites_solution_primary direct
_atom_sites_solution_secondary difmap
_audit_creation_method SHELXL-97
_cell_angle_alpha 86.62(3)
_cell_angle_beta 89.74(3)
_cell_angle_gamma 74.37(3)
_cell_formula_units_Z 2
_cell_length_a 8.8213(18)
_cell_length_b 9.1383(18)
_cell_length_c 13.398(3)
_cell_measurement_reflns_used 3992
_cell_measurement_temperature 293(2)
_cell_measurement_theta_max 27.4083
_cell_measurement_theta_min 3.0464
_cell_volume 1038.2(4)
_computing_cell_refinement 'CrystalClear (Rigaku Corp., 2000)'
_computing_data_collection 'CrystalClear (Rigaku Corp., 2000)'
_computing_data_reduction 'CrystalClear (Rigaku Corp., 2000)'
_computing_structure_refinement 'SHELXL-97 (Sheldrick, 1997)'
_computing_structure_solution 'SHELXS-97 (Sheldrick, 1990)'
_diffrn_ambient_temperature 293(2)
_diffrn_detector_area_resol_mean 28.5714
_diffrn_measured_fraction_theta_full 0.973
_diffrn_measured_fraction_theta_max 0.973
_diffrn_measurement_device_type 'Saturn724 (2x2 bin mode)'
_diffrn_measurement_method dtprofit.ref
_diffrn_radiation_monochromator graphite
_diffrn_radiation_source 'fine-focus sealed tube'
_diffrn_radiation_type MoK\a
_diffrn_radiation_wavelength 0.71073
_diffrn_reflns_av_R_equivalents 0.0708
_diffrn_reflns_av_sigmaI/netI 0.0743
_diffrn_reflns_limit_h_max 10
_diffrn_reflns_limit_h_min -10
_diffrn_reflns_limit_k_max 10
_diffrn_reflns_limit_k_min -10
_diffrn_reflns_limit_l_max 15
_diffrn_reflns_limit_l_min -14
_diffrn_reflns_number 6929
_diffrn_reflns_theta_full 24.99
_diffrn_reflns_theta_max 24.99
_diffrn_reflns_theta_min 3.18
_exptl_absorpt_coefficient_mu 3.998
_exptl_absorpt_correction_type none
_exptl_crystal_colour yellow
_exptl_crystal_density_diffrn 2.319
_exptl_crystal_density_method 'not measured'
_exptl_crystal_description block
_exptl_crystal_F_000 696
_exptl_crystal_size_max 0.2
_exptl_crystal_size_mid 0.2
_exptl_crystal_size_min 0.2
_refine_diff_density_max 2.272
_refine_diff_density_min -2.133
_refine_diff_density_rms 0.293
_refine_ls_extinction_method none
_refine_ls_goodness_of_fit_ref 1.097
_refine_ls_hydrogen_treatment mixed
_refine_ls_matrix_type full
_refine_ls_number_parameters 300
_refine_ls_number_reflns 3542
_refine_ls_number_restraints 0
_refine_ls_restrained_S_all 1.097
_refine_ls_R_factor_all 0.0677
_refine_ls_R_factor_gt 0.0660
_refine_ls_shift/su_max 0.001
_refine_ls_shift/su_mean 0.000
_refine_ls_structure_factor_coef Fsqd
_refine_ls_weighting_details 'calc w=1/[\s^2^(Fo^2^)+(0.1191P)^2^+2.9621P] where P=(Fo^2^+2Fc^2^)/3'
_refine_ls_weighting_scheme calc
_refine_ls_wR_factor_gt 0.1820
_refine_ls_wR_factor_ref 0.1845
_reflns_number_gt 3415
_reflns_number_total 3542
_reflns_threshold_expression >2sigma(I)
_cod_data_source_file c3ce42278j2.cif
_cod_data_source_block sm
_cod_original_sg_symbol_H-M P-1
_cod_database_code 7214381

loop_
_symmetry_equiv_pos_as_xyz
'x, y, z'
'-x, -y, -z'

loop_
_atom_site_label
_atom_site_type_symbol
_atom_site_fract_x
_atom_site_fract_y
_atom_site_fract_z
_atom_site_U_iso_or_equiv
_atom_site_adp_type
_atom_site_occupancy
_atom_site_symmetry_multiplicity
_atom_site_calc_flag
_atom_site_refinement_flags
Sm Sm 0.21188(4) 0.81422(4) 0.50826(3) 0.0250(2) Uani 1 1 d .
Cd Cd 0.36530(7) 0.33444(7) 0.28486(5) 0.0283(3) Uani 1 1 d .
S S 0.2908(3) 0.9419(3) 0.70401(17) 0.0323(5) Uani 1 1 d .
O1 O 0.0977(7) 0.6162(7) 0.5732(5) 0.0383(16) Uani 1 1 d .
O1W O 0.0772(9) 0.7794(8) 0.3530(6) 0.0471(18) Uani 1 1 d .
H1WA H 0.0937 0.6846 0.3449 0.071 Uiso 1 1 d R
H1WB H -0.0214 0.8199 0.3579 0.071 Uiso 1 1 d R
O2 O -0.0784(7) 0.9069(6) 0.5459(5) 0.0308(13) Uani 1 1 d .
O2W O 0.4137(7) 0.8569(7) 0.3970(5) 0.0351(14) Uani 1 1 d .
H2WA H 0.5033 0.7946 0.4137 0.053 Uiso 1 1 d R
H2WB H 0.3911 0.8431 0.3364 0.053 Uiso 1 1 d R
O3 O -0.2847(7) 0.8396(8) 0.6170(6) 0.0436(18) Uani 1 1 d .
O3W O 0.7004(11) 0.6682(11) 0.3709(11) 0.105(5) Uani 1 1 d .
O4 O -0.0972(7) 0.5548(7) 0.6619(5) 0.0352(14) Uani 1 1 d .
O5 O 0.5388(7) 0.3641(6) 0.4091(5) 0.0294(13) Uani 1 1 d .
O6 O 0.3392(7) 0.5742(7) 0.4186(5) 0.0330(13) Uani 1 1 d .
O7 O 0.1810(8) 0.8447(8) 0.6904(5) 0.0406(15) Uani 1 1 d .
O8 O 0.3488(8) 0.9680(7) 0.6011(5) 0.0369(14) Uani 1 1 d .
O9 O 0.4253(8) 0.8601(7) 0.7694(5) 0.0382(15) Uani 1 1 d .
O10 O 0.2062(9) 1.0869(9) 0.7450(6) 0.056(2) Uani 1 1 d .
N1 N 0.2443(10) 0.2776(10) 0.1412(6) 0.0404(19) Uani 1 1 d .
N2 N 0.3599(10) 0.5269(9) 0.1640(6) 0.0394(19) Uani 1 1 d .
C1 C 0.1906(15) 0.1560(14) 0.1330(11) 0.065(3) Uani 1 1 d .
H1 H 0.1951 0.0902 0.1892 0.078 Uiso 1 1 calc R
C2 C 0.1284(16) 0.1219(17) 0.0453(11) 0.072(4) Uani 1 1 d .
H2 H 0.0968 0.0331 0.0419 0.086 Uiso 1 1 calc R
C3 C 0.1148(15) 0.2218(19) -0.0356(11) 0.081(5) Uani 1 1 d .
H3 H 0.0679 0.2038 -0.0939 0.097 Uiso 1 1 calc R
C4 C 0.1706(13) 0.3523(15) -0.0327(8) 0.053(3) Uani 1 1 d .
C5 C 0.1627(17) 0.465(2) -0.1136(9) 0.083(5) Uani 1 1 d .
H5 H 0.1161 0.4542 -0.1737 0.100 Uiso 1 1 calc R
C6 C 0.2193(16) 0.585(2) -0.1055(9) 0.073(4) Uani 1 1 d .
H6 H 0.2129 0.6532 -0.1605 0.087 Uiso 1 1 calc R
C7 C 0.2905(13) 0.6117(13) -0.0141(8) 0.053(3) Uani 1 1 d .
C8 C 0.3523(16) 0.7344(14) 0.0003(10) 0.064(3) Uani 1 1 d .
H8 H 0.3518 0.8045 -0.0530 0.077 Uiso 1 1 calc R
C9 C 0.4142(16) 0.7548(14) 0.0915(12) 0.070(4) Uani 1 1 d .
H9 H 0.4540 0.8380 0.0989 0.085 Uiso 1 1 calc R
C10 C 0.4172(15) 0.6471(12) 0.1752(10) 0.056(3) Uani 1 1 d .
H10 H 0.4586 0.6609 0.2365 0.067 Uiso 1 1 calc R
C11 C 0.2971(11) 0.5106(11) 0.0722(7) 0.040(2) Uani 1 1 d .
C12 C 0.2323(11) 0.3770(13) 0.0629(7) 0.042(2) Uani 1 1 d .
C13 C 0.4645(9) 0.4844(9) 0.4519(6) 0.0249(17) Uani 1 1 d .
C14 C -0.0377(10) 0.6452(9) 0.6097(7) 0.0306(19) Uani 1 1 d .
C15 C -0.1425(10) 0.8121(10) 0.5881(6) 0.0296(18) Uani 1 1 d .

loop_
_atom_site_aniso_label
_atom_site_aniso_U_11
_atom_site_aniso_U_22
_atom_site_aniso_U_33
_atom_site_aniso_U_23
_atom_site_aniso_U_13
_atom_site_aniso_U_12
Sm 0.0199(3) 0.0164(3) 0.0350(3) 0.0026(2) 0.0007(2) 0.0007(2)
Cd 0.0255(4) 0.0241(4) 0.0327(4) 0.0052(3) -0.0019(3) -0.0036(3)
S 0.0282(12) 0.0268(12) 0.0339(12) 0.0001(9) -0.0025(9) 0.0061(9)
O1 0.032(4) 0.016(3) 0.065(4) 0.004(3) 0.017(3) -0.005(3)
O1W 0.047(4) 0.027(4) 0.063(5) -0.010(3) -0.011(3) -0.001(3)
O2 0.022(3) 0.016(3) 0.051(4) 0.010(3) 0.002(3) -0.001(2)
O2W 0.026(3) 0.028(3) 0.045(4) 0.000(3) 0.012(3) 0.003(3)
O3 0.021(3) 0.028(3) 0.073(5) 0.019(3) 0.012(3) 0.004(3)
O3W 0.052(6) 0.043(5) 0.203(13) 0.028(7) 0.050(7) 0.006(4)
O4 0.030(3) 0.022(3) 0.051(4) 0.005(3) 0.010(3) -0.005(3)
O5 0.026(3) 0.016(3) 0.040(3) -0.003(2) -0.005(3) 0.005(2)
O6 0.025(3) 0.025(3) 0.043(3) -0.002(3) -0.003(3) 0.003(2)
O7 0.032(3) 0.051(4) 0.039(3) 0.008(3) 0.007(3) -0.015(3)
O8 0.048(4) 0.031(3) 0.032(3) 0.004(3) -0.001(3) -0.011(3)
O9 0.035(4) 0.029(3) 0.042(4) 0.006(3) -0.005(3) 0.003(3)
O10 0.043(4) 0.040(4) 0.063(5) -0.001(4) -0.002(4) 0.026(3)
N1 0.032(4) 0.033(4) 0.049(5) -0.004(4) -0.010(4) 0.005(3)
N2 0.041(5) 0.029(4) 0.039(4) 0.010(3) 0.011(4) 0.003(3)
C1 0.067(8) 0.046(7) 0.085(9) -0.013(6) -0.022(7) -0.018(6)
C2 0.063(8) 0.066(9) 0.085(10) -0.036(8) -0.011(7) -0.009(7)
C3 0.055(8) 0.102(12) 0.069(9) -0.055(9) -0.029(7) 0.020(8)
C4 0.038(6) 0.074(8) 0.039(6) -0.008(6) 0.001(5) 0.002(6)
C5 0.057(9) 0.139(16) 0.031(6) 0.000(8) -0.012(6) 0.011(9)
C6 0.048(8) 0.107(12) 0.043(7) 0.028(7) -0.001(5) 0.006(7)
C7 0.047(6) 0.049(7) 0.049(6) 0.017(5) 0.007(5) 0.004(5)
C8 0.071(8) 0.052(7) 0.056(7) 0.022(6) 0.017(6) 0.003(6)
C9 0.079(10) 0.036(7) 0.095(10) 0.007(6) 0.028(8) -0.016(6)
C10 0.068(8) 0.032(6) 0.071(8) 0.008(5) 0.011(6) -0.020(5)
C11 0.029(5) 0.045(6) 0.037(5) 0.013(4) -0.007(4) 0.005(4)
C12 0.029(5) 0.059(7) 0.032(5) -0.008(5) 0.001(4) -0.001(4)
C13 0.018(4) 0.016(4) 0.036(4) 0.006(3) 0.001(3) 0.003(3)
C14 0.019(4) 0.019(4) 0.052(5) -0.001(4) 0.004(4) -0.001(3)
C15 0.021(4) 0.029(5) 0.032(4) 0.007(3) -0.004(3) 0.004(3)

loop_
_atom_type_symbol
_atom_type_description
_atom_type_scat_dispersion_real
_atom_type_scat_dispersion_imag
_atom_type_scat_source
C C 0.0033 0.0016 'International Tables Vol C Tables 4.2.6.8 and 6.1.1.4'
N N 0.0061 0.0033 'International Tables Vol C Tables 4.2.6.8 and 6.1.1.4'
O O 0.0106 0.0060 'International Tables Vol C Tables 4.2.6.8 and 6.1.1.4'
S S 0.1246 0.1234 'International Tables Vol C Tables 4.2.6.8 and 6.1.1.4'
Cd Cd -0.8075 1.2024 'International Tables Vol C Tables 4.2.6.8 and 6.1.1.4'
Sm Sm -0.1638 3.4418 'International Tables Vol C Tables 4.2.6.8 and 6.1.1.4'
H H 0.0000 0.0000 'International Tables Vol C Tables 4.2.6.8 and 6.1.1.4'

loop_
_geom_angle_atom_site_label_1
_geom_angle_atom_site_label_2
_geom_angle_atom_site_label_3
_geom_angle
_geom_angle_site_symmetry_1
_geom_angle_site_symmetry_3
O2W Sm O1 141.7(2) . .
O2W Sm O8 74.9(2) . .
O1 Sm O8 128.4(2) . .
O2W Sm O7 130.1(2) . .
O1 Sm O7 73.6(2) . .
O8 Sm O7 57.2(2) . .
O2W Sm O1W 84.7(3) . .
O1 Sm O1W 82.0(3) . .
O8 Sm O1W 148.7(2) . .
O7 Sm O1W 144.5(2) . .
O2W Sm O2 143.1(2) . .
O1 Sm O2 66.04(19) . .
O8 Sm O2 107.5(2) . .
O7 Sm O2 71.3(2) . .
O1W Sm O2 75.4(2) . .
O2W Sm O6 69.6(2) . .
O1 Sm O6 72.3(2) . .
O8 Sm O6 126.8(2) . .
O7 Sm O6 128.4(2) . .
O1W Sm O6 64.1(2) . .
O2 Sm O6 124.8(2) . .
O2W Sm O2 82.2(2) . 2_576
O1 Sm O2 129.8(2) . 2_576
O8 Sm O2 73.9(2) . 2_576
O7 Sm O2 96.1(2) . 2_576
O1W Sm O2 80.1(2) . 2_576
O2 Sm O2 64.2(2) . 2_576
O6 Sm O2 135.5(2) . 2_576
O2W Sm O5 78.4(2) . 2_666
O1 Sm O5 81.9(2) . 2_666
O8 Sm O5 71.3(2) . 2_666
O7 Sm O5 74.1(2) . 2_666
O1W Sm O5 127.9(2) . 2_666
O2 Sm O5 138.0(2) . 2_666
O6 Sm O5 63.81(19) . 2_666
O2 Sm O5 143.48(19) 2_576 2_666
O2W Sm S 102.44(17) . .
O1 Sm S 100.94(18) . .
O8 Sm S 28.59(15) . .
O7 Sm S 28.63(15) . .
O1W Sm S 162.47(17) . .
O2 Sm S 89.88(16) . .
O6 Sm S 133.33(15) . .
O2 Sm S 85.02(15) 2_576 .
O5 Sm S 69.53(14) 2_666 .
O3 Cd N2 160.1(3) 2_566 .
O3 Cd O9 89.5(2) 2_566 2_666
N2 Cd O9 101.3(2) . 2_666
O3 Cd O5 91.8(3) 2_566 .
N2 Cd O5 105.4(3) . .
O9 Cd O5 86.2(2) 2_666 .
O3 Cd N1 92.7(3) 2_566 .
N2 Cd N1 72.7(3) . .
O9 Cd N1 81.5(3) 2_666 .
O5 Cd N1 166.9(2) . .
O3 Cd O4 70.6(2) 2_566 2_566
N2 Cd O4 94.1(2) . 2_566
O9 Cd O4 155.1(2) 2_666 2_566
O5 Cd O4 108.6(2) . 2_566
N1 Cd O4 84.5(3) . 2_566
O3 Cd O6 101.5(2) 2_566 .
N2 Cd O6 83.1(2) . .
O9 Cd O6 134.3(2) 2_666 .
O5 Cd O6 49.55(18) . .
N1 Cd O6 140.9(2) . .
O4 Cd O6 66.7(2) 2_566 .
O10 S O9 110.9(4) . .
O10 S O8 110.8(4) . .
O9 S O8 109.5(4) . .
O10 S O7 110.4(5) . .
O9 S O7 110.5(4) . .
O8 S O7 104.6(4) . .
O10 S Sm 126.7(3) . .
O9 S Sm 122.4(3) . .
O8 S Sm 52.2(3) . .
O7 S Sm 52.4(3) . .
C14 O1 Sm 122.2(5) . .
C15 O2 Sm 117.3(5) . .
C15 O2 Sm 126.9(5) . 2_576
Sm O2 Sm 115.8(2) . 2_576
C15 O3 Cd 120.6(5) . 2_566
C14 O4 Cd 114.6(5) . 2_566
C13 O5 Cd 104.9(5) . .
C13 O5 Sm 119.8(5) . 2_666
Cd O5 Sm 133.5(2) . 2_666
C13 O6 Sm 120.1(5) . .
C13 O6 Cd 80.9(5) . .
Sm O6 Cd 158.2(3) . .
S O7 Sm 98.9(3) . .
S O8 Sm 99.2(3) . .
S O9 Cd 123.0(4) . 2_666
C1 N1 C12 119.1(10) . .
C1 N1 Cd 125.4(8) . .
C12 N1 Cd 115.5(7) . .
C10 N2 C11 118.8(9) . .
C10 N2 Cd 125.4(8) . .
C11 N2 Cd 115.7(6) . .
N1 C1 C2 123.7(14) . .
C3 C2 C1 118.2(14) . .
C2 C3 C4 121.3(11) . .
C3 C4 C5 126.0(13) . .
C3 C4 C12 115.7(11) . .
C5 C4 C12 118.2(13) . .
C6 C5 C4 122.6(12) . .
C5 C6 C7 122.1(12) . .
C8 C7 C11 114.6(11) . .
C8 C7 C6 125.5(12) . .
C11 C7 C6 119.8(12) . .
C9 C8 C7 121.9(11) . .
C8 C9 C10 120.1(12) . .
N2 C10 C9 119.7(12) . .
N2 C11 C7 124.8(10) . .
N2 C11 C12 117.3(8) . .
C7 C11 C12 117.9(9) . .
N1 C12 C4 121.9(10) . .
N1 C12 C11 118.6(8) . .
C4 C12 C11 119.2(10) . .
O6 C13 O5 123.8(8) . .
O6 C13 C13 119.6(9) . 2_666
O5 C13 C13 116.6(8) . 2_666
O1 C14 O4 127.1(8) . .
O1 C14 C15 115.5(8) . .
O4 C14 C15 117.3(7) . .
O2 C15 O3 126.2(8) . .
O2 C15 C14 117.6(7) . .
O3 C15 C14 116.2(8) . .

loop_
_geom_bond_atom_site_label_1
_geom_bond_atom_site_label_2
_geom_bond_distance
_geom_bond_site_symmetry_2
Sm O2W 2.414(6) .
Sm O1 2.415(6) .
Sm O8 2.473(6) .
Sm O7 2.478(7) .
Sm O1W 2.479(8) .
Sm O2 2.530(6) .
Sm O6 2.546(6) .
Sm O2 2.565(5) 2_576
Sm O5 2.569(6) 2_666
Sm S 3.088(2) .
Cd O3 2.262(6) 2_566
Cd N2 2.310(7) .
Cd O9 2.339(6) 2_666
Cd O5 2.342(6) .
Cd N1 2.355(8) .
Cd O4 2.431(6) 2_566
Cd O6 2.873(6) .
S O10 1.471(7) .
S O9 1.479(7) .
S O8 1.497(6) .
S O7 1.498(7) .
O1 C14 1.255(10) .
O2 C15 1.261(11) .
O2 Sm 2.565(5) 2_576
O3 C15 1.275(11) .
O3 Cd 2.262(6) 2_566
O4 C14 1.269(11) .
O4 Cd 2.431(6) 2_566
O5 C13 1.285(10) .
O5 Sm 2.569(6) 2_666
O6 C13 1.252(10) .
O9 Cd 2.339(6) 2_666
N1 C1 1.331(14) .
N1 C12 1.332(14) .
N2 C10 1.344(14) .
N2 C11 1.384(13) .
C1 C2 1.385(17) .
C2 C3 1.36(2) .
C3 C4 1.41(2) .
C4 C5 1.44(2) .
C4 C12 1.447(14) .
C5 C6 1.33(2) .
C6 C7 1.44(2) .
C7 C8 1.40(2) .
C7 C11 1.428(13) .
C8 C9 1.38(2) .
C9 C10 1.442(16) .
C11 C12 1.492(15) .
C13 C13 1.510(17) 2_666
C14 C15 1.567(12) .
